data_2214045
loop_
_publ_author_name
'Aversa, Maria Chiara'
'Barattucci, Anna'
'Bonaccorsi, Paola'
'Faggi, Cristina'
'Giannetto, Placido'

_publ_section_title
;
 An enantiopure azasteroidal derivative bearing an isoborneol sulfinyl
 residue
;
_journal_coeditor_code BG2066
_journal_issue 7
_journal_name_full 'Acta Crystallographica Section E'
_journal_page_first o3319
_journal_page_last o3319
_journal_paper_doi 10.1107/S1600536807029613
_journal_volume 63
_journal_year 2007
_chemical_formula_iupac 'C33 H37 N O5 S'
_chemical_formula_moiety 'C33 H37 N O5 S'
_chemical_formula_sum 'C33 H37 N O5 S'
_chemical_formula_weight 559.70
_chemical_name_systematic
;
(3a<i>R</i>,3b<i>S</i>,11a<i>S</i>,R~S~)-3a,3b,4,5,11,11a-hexahydro-10-
{[[(1<i>S</i>,2<i>R</i>,4<i>R</i>)-2-hydroxy-7,7-dimethylbicyclo[2.2.1]
hept-1-yl]methyl]sulfinyl}-7-methoxy-2-phenyl-1<i>H</i>-naphth[2,1-<i>e</i>]
isoindole-1,3(2<i>H</i>)-dione
;
_space_group_IT_number 4
_symmetry_cell_setting monoclinic
_symmetry_space_group_name_Hall 'P 2yb'
_symmetry_space_group_name_H-M 'P 1 21 1'
_atom_sites_solution_hydrogens difmap
_atom_sites_solution_primary direct
_atom_sites_solution_secondary difmap
_audit_creation_method 'from SHELXL-97 CIF and IUCr SHELXL97 template'
_cell_angle_alpha 90.00
_cell_angle_beta 91.6200(10)
_cell_angle_gamma 90.00
_cell_formula_units_Z 2
_cell_length_a 11.2710(10)
_cell_length_b 7.1370(10)
_cell_length_c 17.5130(10)
_cell_measurement_reflns_used 13765
_cell_measurement_temperature 100(2)
_cell_measurement_theta_max 72.2
_cell_measurement_theta_min 3.9
_cell_volume 1408.2(2)
_computing_cell_refinement 'Crysalis CCD'
_computing_data_collection 'CrysAlis CCD (Oxford Diffraction, 2006)'
_computing_data_reduction 'CrysAlis RED (Oxford Diffraction, 2006)'
_computing_molecular_graphics 'ORTEP (Farrugia, 1997)'
_computing_publication_material SHELXL97
_computing_structure_refinement 'SHELXL97 (Sheldrick, 1997)'
_computing_structure_solution 'SIR97 (Altomare <i>et al.</i>,  1999)'
_diffrn_ambient_temperature 100(2)
_diffrn_detector_area_resol_mean 8.1241
_diffrn_measured_fraction_theta_full 0.992
_diffrn_measured_fraction_theta_max 0.993
_diffrn_measurement_device_type 'Oxford Diffraction Excalibur PX Ultra CCD'
_diffrn_measurement_method \w
_diffrn_radiation_monochromator 'Oxford Diffraction, Enhance ULTRA assembly'
_diffrn_radiation_source 'Enhance (Cu) X-ray Source'
_diffrn_radiation_type CuK\a
_diffrn_radiation_wavelength 1.54178
_diffrn_reflns_av_R_equivalents 0.0341
_diffrn_reflns_av_sigmaI/netI 0.0251
_diffrn_reflns_limit_h_max 13
_diffrn_reflns_limit_h_min -13
_diffrn_reflns_limit_k_max 6
_diffrn_reflns_limit_k_min -8
_diffrn_reflns_limit_l_max 20
_diffrn_reflns_limit_l_min -21
_diffrn_reflns_number 20509
_diffrn_reflns_theta_full 72.32
_diffrn_reflns_theta_max 72.32
_diffrn_reflns_theta_min 3.92
_diffrn_standards_decay_% 0
_diffrn_standards_interval_count 300
_diffrn_standards_number 2
_exptl_absorpt_coefficient_mu 1.371
_exptl_absorpt_correction_T_max 0.803
_exptl_absorpt_correction_T_min 0.710
_exptl_absorpt_correction_type multi-scan
_exptl_absorpt_process_details '(CrysAlis RED; Oxford Diffraction, 2006)'
_exptl_crystal_colour 'light yellow'
_exptl_crystal_density_diffrn 1.320
_exptl_crystal_density_method 'not measured'
_exptl_crystal_description prismatic
_exptl_crystal_F_000 596
_exptl_crystal_size_max 0.28
_exptl_crystal_size_mid 0.21
_exptl_crystal_size_min 0.16
_refine_diff_density_max 0.150
_refine_diff_density_min -0.291
_refine_ls_abs_structure_details 'Flack (1983)'
_refine_ls_abs_structure_Flack -0.002(11)
_refine_ls_extinction_method none
_refine_ls_goodness_of_fit_ref 1.036
_refine_ls_hydrogen_treatment mixed
_refine_ls_matrix_type full
_refine_ls_number_parameters 368
_refine_ls_number_reflns 4772
_refine_ls_number_restraints 1
_refine_ls_restrained_S_all 1.036
_refine_ls_R_factor_all 0.0330
_refine_ls_R_factor_gt 0.0287
_refine_ls_shift/su_max 0.001
_refine_ls_shift/su_mean 0.000
_refine_ls_structure_factor_coef Fsqd
_refine_ls_weighting_details 'calc w=1/[\s^2^(Fo^2^)+(0.0521P)^2^] where P=(Fo^2^+2Fc^2^)/3'
_refine_ls_weighting_scheme calc
_refine_ls_wR_factor_gt 0.0698
_refine_ls_wR_factor_ref 0.0717
_reflns_number_gt 4326
_reflns_number_total 4772
_reflns_threshold_expression I>2\s(I)
_cod_data_source_file bg2066.cif
_cod_data_source_block I
_cod_original_sg_symbol_H-M 'P 21'
_cod_database_code 2214045
_cod_database_fobs_code 2214045

loop_
_symmetry_equiv_pos_as_xyz
'x, y, z'
'-x, y+1/2, -z'

loop_
_atom_site_type_symbol
_atom_site_label
_atom_site_fract_x
_atom_site_fract_y
_atom_site_fract_z
_atom_site_U_iso_or_equiv
_atom_site_adp_type
_atom_site_calc_flag
_atom_site_refinement_flags
_atom_site_occupancy
S S1 0.81555(3) 0.41507(5) 0.70796(2) 0.01779(9) Uani d . 1
N N2 1.13302(12) 0.2560(2) 0.92663(8) 0.0216(3) Uani d . 1
O O1 0.97546(11) 0.4534(2) 0.94801(7) 0.0343(3) Uani d . 1
O O2 0.83893(11) 0.60772(17) 0.74147(7) 0.0261(3) Uani d . 1
O O3 1.24918(12) 0.0105(2) 0.88840(8) 0.0332(3) Uani d . 1
O O4 0.61320(13) 0.76651(19) 0.74012(8) 0.0318(3) Uani d . 1
O O5 1.18741(11) 0.27852(19) 0.45217(7) 0.0265(3) Uani d . 1
C C1 1.01297(15) 0.3044(3) 0.92662(9) 0.0240(4) Uani d . 1
C C3 1.15251(16) 0.0808(3) 0.89372(9) 0.0234(4) Uani d . 1
C C3A 1.03364(15) -0.0007(3) 0.86789(10) 0.0225(4) Uani d . 1
H H3A 1.0231 -0.1239 0.8941 0.027 Uiso calc R 1
C C3B 1.01803(15) -0.0319(2) 0.78048(9) 0.0203(4) Uani d . 1
H H3B 0.9472 -0.1154 0.7742 0.024 Uiso calc R 1
C C4 1.11951(15) -0.1389(2) 0.74457(10) 0.0228(4) Uani d . 1
H H4A 1.1247 -0.2667 0.7664 0.027 Uiso calc R 1
H H4B 1.1956 -0.0740 0.7559 0.027 Uiso calc R 1
C C5 1.09750(15) -0.1504(2) 0.65824(10) 0.0224(4) Uani d . 1
H H5A 1.1608 -0.2255 0.6349 0.027 Uiso calc R 1
H H5B 1.0205 -0.2127 0.6470 0.027 Uiso calc R 1
C C5A 1.09625(14) 0.0440(2) 0.62493(9) 0.0177(3) Uani d . 1
C C6 1.14288(14) 0.0803(3) 0.55369(9) 0.0206(3) Uani d . 1
H H6 1.1762 -0.0195 0.5254 0.025 Uiso calc R 1
C C7 1.14154(14) 0.2594(3) 0.52332(9) 0.0199(3) Uani d . 1
C C8 1.09805(13) 0.4080(3) 0.56590(8) 0.0181(3) Uani d . 1
H H8 1.0993 0.5320 0.5462 0.022 Uiso calc R 1
C C9 1.05288(13) 0.3728(2) 0.63736(9) 0.0181(3) Uani d . 1
H H9 1.0260 0.4747 0.6671 0.022 Uiso calc R 1
C C9A 1.04601(13) 0.1914(2) 0.66660(9) 0.0163(3) Uani d . 1
C C9B 0.98456(14) 0.1480(2) 0.73786(9) 0.0170(3) Uani d . 1
C C10 0.89132(14) 0.2434(2) 0.76548(9) 0.0177(3) Uani d . 1
C C11 0.84265(15) 0.1932(3) 0.84179(9) 0.0226(4) Uani d . 1
H H11A 0.7862 0.0877 0.8355 0.027 Uiso calc R 1
H H11B 0.7988 0.3016 0.8621 0.027 Uiso calc R 1
C C11A 0.94198(15) 0.1377(3) 0.89859(9) 0.0231(4) Uani d . 1
H H11C 0.9046 0.0785 0.9437 0.028 Uiso calc R 1
C C12 1.20323(16) 0.4640(3) 0.42401(10) 0.0276(4) Uani d . 1
H H12A 1.1266 0.5291 0.4221 0.041 Uiso calc R 1
H H12B 1.2351 0.4585 0.3726 0.041 Uiso calc R 1
H H12C 1.2588 0.5319 0.4580 0.041 Uiso calc R 1
C C13 1.22603(15) 0.3608(3) 0.96544(9) 0.0227(4) Uani d . 1
C C14 1.25390(16) 0.5396(3) 0.94238(10) 0.0260(4) Uani d . 1
H H14 1.2117 0.5963 0.9007 0.031 Uiso calc R 1
C C15 1.34454(16) 0.6360(3) 0.98083(11) 0.0306(4) Uani d . 1
H H15 1.3644 0.7594 0.9655 0.037 Uiso calc R 1
C C16 1.40612(16) 0.5528(3) 1.04146(11) 0.0316(4) Uani d . 1
H H16 1.4691 0.6183 1.0669 0.038 Uiso calc R 1
C C17 1.37598(16) 0.3747(3) 1.06485(10) 0.0302(4) Uani d . 1
H H17 1.4176 0.3187 1.1069 0.036 Uiso calc R 1
C C18 1.28532(16) 0.2770(3) 1.02726(10) 0.0265(4) Uani d . 1
H H18 1.2641 0.1548 1.0435 0.032 Uiso calc R 1
C C1' 0.57486(14) 0.4506(2) 0.67893(9) 0.0185(3) Uani d . 1
C C2' 0.58386(15) 0.6673(3) 0.67131(10) 0.0232(4) Uani d . 1
H H2' 0.6426 0.6992 0.6316 0.028 Uiso calc R 1
C C3' 0.45756(16) 0.7237(3) 0.64210(11) 0.0289(4) Uani d . 1
H H3'1 0.4163 0.7994 0.6806 0.035 Uiso calc R 1
H H3'2 0.4607 0.7956 0.5939 0.035 Uiso calc R 1
C C4' 0.39582(15) 0.5338(3) 0.62942(10) 0.0242(4) Uani d . 1
H H4' 0.3074 0.5414 0.6244 0.029 Uiso calc R 1
C C5' 0.45540(16) 0.4398(3) 0.56100(10) 0.0296(4) Uani d . 1
H H5'1 0.4645 0.5292 0.5183 0.036 Uiso calc R 1
H H5'2 0.4093 0.3299 0.5425 0.036 Uiso calc R 1
C C6' 0.57822(15) 0.3798(3) 0.59575(9) 0.0253(4) Uani d . 1
H H6'1 0.5879 0.2420 0.5941 0.030 Uiso calc R 1
H H6'2 0.6438 0.4391 0.5681 0.030 Uiso calc R 1
C C7' 0.44189(13) 0.4178(3) 0.69833(9) 0.0228(3) Uani d . 1
C C8' 0.40543(17) 0.4955(4) 0.77559(11) 0.0366(5) Uani d . 1
H H8'1 0.4343 0.6244 0.7813 0.055 Uiso calc R 1
H H8'2 0.4399 0.4178 0.8167 0.055 Uiso calc R 1
H H8'3 0.3187 0.4940 0.7784 0.055 Uiso calc R 1
C C9' 0.40350(17) 0.2118(3) 0.69455(13) 0.0370(5) Uani d . 1
H H9'1 0.3173 0.2034 0.6997 0.056 Uiso calc R 1
H H9'2 0.4432 0.1419 0.7361 0.056 Uiso calc R 1
H H9'3 0.4255 0.1583 0.6454 0.056 Uiso calc R 1
C C10' 0.66464(13) 0.3585(2) 0.73332(9) 0.0197(4) Uani d . 1
H H10A 0.6536 0.2209 0.7318 0.024 Uiso calc R 1
H H10B 0.6509 0.4015 0.7861 0.024 Uiso calc R 1
H HO4 0.685(2) 0.737(4) 0.7490(14) 0.045(7) Uiso d . 1

loop_
_atom_site_aniso_label
_atom_site_aniso_U_11
_atom_site_aniso_U_22
_atom_site_aniso_U_33
_atom_site_aniso_U_12
_atom_site_aniso_U_13
_atom_site_aniso_U_23
S1 0.01489(17) 0.0198(2) 0.01866(17) -0.00013(16) 0.00063(13) 0.00070(17)
N2 0.0214(7) 0.0257(8) 0.0176(7) 0.0045(6) -0.0016(5) -0.0007(6)
O1 0.0288(7) 0.0459(9) 0.0279(7) 0.0129(6) -0.0060(5) -0.0163(6)
O2 0.0236(6) 0.0199(7) 0.0345(7) -0.0041(5) -0.0025(5) -0.0017(6)
O3 0.0254(7) 0.0359(8) 0.0377(8) 0.0110(6) -0.0074(5) -0.0087(6)
O4 0.0296(7) 0.0253(7) 0.0400(8) 0.0047(6) -0.0070(6) -0.0128(6)
O5 0.0313(7) 0.0279(7) 0.0207(6) 0.0029(5) 0.0089(5) 0.0025(5)
C1 0.0237(9) 0.0365(11) 0.0117(8) 0.0061(8) -0.0005(6) 0.0003(8)
C3 0.0278(9) 0.0241(9) 0.0182(8) 0.0038(8) -0.0019(6) 0.0011(7)
C3A 0.0238(8) 0.0235(9) 0.0200(8) 0.0024(7) -0.0008(7) 0.0049(7)
C3B 0.0219(8) 0.0195(9) 0.0195(8) -0.0027(6) -0.0005(6) 0.0026(6)
C4 0.0260(8) 0.0186(9) 0.0239(9) 0.0025(7) -0.0015(7) 0.0032(7)
C5 0.0247(9) 0.0167(8) 0.0258(9) 0.0019(7) 0.0013(7) -0.0007(7)
C5A 0.0149(7) 0.0170(8) 0.0212(8) -0.0004(6) -0.0017(6) -0.0012(7)
C6 0.0182(8) 0.0217(9) 0.0220(8) 0.0025(7) 0.0019(6) -0.0032(7)
C7 0.0160(7) 0.0271(9) 0.0166(7) -0.0013(7) 0.0016(6) -0.0006(7)
C8 0.0160(7) 0.0174(8) 0.0209(7) -0.0010(7) -0.0004(6) 0.0043(8)
C9 0.0131(7) 0.0205(9) 0.0207(8) 0.0005(6) 0.0002(6) -0.0019(6)
C9A 0.0143(7) 0.0177(8) 0.0168(8) -0.0024(6) -0.0003(6) -0.0005(6)
C9B 0.0162(7) 0.0168(8) 0.0179(8) -0.0018(6) -0.0024(6) -0.0002(7)
C10 0.0175(7) 0.0197(9) 0.0159(7) -0.0027(7) -0.0012(6) 0.0002(7)
C11 0.0184(8) 0.0307(10) 0.0187(8) -0.0010(7) 0.0008(6) 0.0031(7)
C11A 0.0217(8) 0.0309(10) 0.0167(8) 0.0024(7) 0.0015(6) 0.0046(7)
C12 0.0264(9) 0.0332(11) 0.0234(9) 0.0041(7) 0.0060(7) 0.0095(8)
C13 0.0198(8) 0.0318(10) 0.0165(8) 0.0044(7) 0.0006(6) -0.0051(7)
C14 0.0249(9) 0.0340(11) 0.0192(8) 0.0052(8) 0.0030(7) -0.0001(8)
C15 0.0283(9) 0.0327(11) 0.0314(10) -0.0017(8) 0.0080(8) -0.0025(9)
C16 0.0220(9) 0.0436(12) 0.0294(10) -0.0001(8) 0.0020(7) -0.0104(9)
C17 0.0266(9) 0.0403(12) 0.0233(9) 0.0085(8) -0.0043(7) -0.0033(8)
C18 0.0265(9) 0.0308(10) 0.0222(9) 0.0054(8) -0.0019(7) 0.0010(8)
C1' 0.0151(7) 0.0200(9) 0.0204(8) 0.0013(6) 0.0021(6) -0.0021(7)
C2' 0.0230(9) 0.0212(9) 0.0253(9) 0.0008(7) -0.0003(7) -0.0009(7)
C3' 0.0263(9) 0.0239(9) 0.0363(10) 0.0062(8) -0.0041(8) 0.0003(8)
C4' 0.0181(8) 0.0265(10) 0.0280(9) 0.0053(7) -0.0019(7) -0.0021(8)
C5' 0.0252(9) 0.0367(11) 0.0265(9) 0.0060(8) -0.0068(7) -0.0059(9)
C6' 0.0201(8) 0.0327(11) 0.0229(8) 0.0055(7) -0.0016(6) -0.0074(8)
C7' 0.0136(7) 0.0268(9) 0.0281(8) -0.0001(8) 0.0023(6) 0.0028(9)
C8' 0.0228(9) 0.0575(14) 0.0300(10) 0.0061(9) 0.0098(8) 0.0031(9)
C9' 0.0211(9) 0.0320(11) 0.0576(13) -0.0065(8) -0.0051(9) 0.0112(10)
C10' 0.0155(7) 0.0223(9) 0.0214(8) 0.0000(6) 0.0010(6) -0.0010(7)

loop_
_atom_type_symbol
_atom_type_description
_atom_type_scat_dispersion_real
_atom_type_scat_dispersion_imag
_atom_type_scat_source
C C 0.0181 0.0091 'International Tables Vol C Tables 4.2.6.8 and 6.1.1.4'
H H 0.0000 0.0000 'International Tables Vol C Tables 4.2.6.8 and 6.1.1.4'
S S 0.3331 0.5567 'International Tables Vol C Tables 4.2.6.8 and 6.1.1.4'
N N 0.0311 0.0180 'International Tables Vol C Tables 4.2.6.8 and 6.1.1.4'
O O 0.0492 0.0322 'International Tables Vol C Tables 4.2.6.8 and 6.1.1.4'

loop_
_geom_angle_atom_site_label_1
_geom_angle_atom_site_label_2
_geom_angle_atom_site_label_3
_geom_angle
O2 S1 C10 109.18(8)
O2 S1 C10' 105.12(7)
C10 S1 C10' 98.37(8)
C1 N2 C3 112.66(15)
C1 N2 C13 124.26(15)
C3 N2 C13 122.55(14)
C2' O4 HO4 103.1(17)
C7 O5 C12 117.49(14)
O1 C1 N2 124.44(18)
O1 C1 C11A 127.48(16)
N2 C1 C11A 108.04(15)
O3 C3 N2 123.88(17)
O3 C3 C3A 127.56(17)
N2 C3 C3A 108.55(15)
C3 C3A C11A 104.23(15)
C3 C3A C3B 115.05(14)
C11A C3A C3B 112.23(14)
C3 C3A H3A 108.4
C11A C3A H3A 108.4
C3B C3A H3A 108.4
C4 C3B C9B 113.40(13)
C4 C3B C3A 114.38(14)
C9B C3B C3A 112.42(14)
C4 C3B H3B 105.2
C9B C3B H3B 105.2
C3A C3B H3B 105.2
C3B C4 C5 109.41(14)
C3B C4 H4A 109.8
C5 C4 H4A 109.8
C3B C4 H4B 109.8
C5 C4 H4B 109.8
H4A C4 H4B 108.2
C5A C5 C4 109.48(14)
C5A C5 H5A 109.8
C4 C5 H5A 109.8
C5A C5 H5B 109.8
C4 C5 H5B 109.8
H5A C5 H5B 108.2
C6 C5A C9A 119.57(16)
C6 C5A C5 121.28(15)
C9A C5A C5 119.15(14)
C7 C6 C5A 121.05(15)
C7 C6 H6 119.5
C5A C6 H6 119.5
O5 C7 C6 116.20(15)
O5 C7 C8 123.95(16)
C6 C7 C8 119.83(15)
C9 C8 C7 119.24(16)
C9 C8 H8 120.4
C7 C8 H8 120.4
C8 C9 C9A 121.65(15)
C8 C9 H9 119.2
C9A C9 H9 119.2
C9 C9A C5A 118.40(14)
C9 C9A C9B 122.45(14)
C5A C9A C9B 119.12(15)
C10 C9B C9A 125.76(15)
C10 C9B C3B 115.58(14)
C9A C9B C3B 118.28(14)
C9B C10 C11 120.33(15)
C9B C10 S1 120.45(12)
C11 C10 S1 118.95(12)
C10 C11 C11A 111.20(13)
C10 C11 H11A 109.4
C11A C11 H11A 109.4
C10 C11 H11B 109.4
C11A C11 H11B 109.4
H11A C11 H11B 108.0
C1 C11A C11 112.28(15)
C1 C11A C3A 105.38(14)
C11 C11A C3A 115.21(14)
C1 C11A H11C 107.9
C11 C11A H11C 107.9
C3A C11A H11C 107.9
O5 C12 H12A 109.5
O5 C12 H12B 109.5
H12A C12 H12B 109.5
O5 C12 H12C 109.5
H12A C12 H12C 109.5
H12B C12 H12C 109.5
C14 C13 C18 121.20(17)
C14 C13 N2 120.73(16)
C18 C13 N2 118.06(16)
C13 C14 C15 119.15(17)
C13 C14 H14 120.4
C15 C14 H14 120.4
C16 C15 C14 120.3(2)
C16 C15 H15 119.8
C14 C15 H15 119.8
C17 C16 C15 119.96(18)
C17 C16 H16 120.0
C15 C16 H16 120.0
C16 C17 C18 120.39(17)
C16 C17 H17 119.8
C18 C17 H17 119.8
C17 C18 C13 118.96(18)
C17 C18 H18 120.5
C13 C18 H18 120.5
C10' C1' C6' 114.61(13)
C10' C1' C2' 116.10(14)
C6' C1' C2' 103.96(14)
C10' C1' C7' 115.12(13)
C6' C1' C7' 101.84(13)
C2' C1' C7' 103.44(14)
O4 C2' C3' 109.75(14)
O4 C2' C1' 115.75(15)
C3' C2' C1' 102.98(14)
O4 C2' H2' 109.4
C3' C2' H2' 109.4
C1' C2' H2' 109.4
C4' C3' C2' 103.08(14)
C4' C3' H3'1 111.1
C2' C3' H3'1 111.1
C4' C3' H3'2 111.1
C2' C3' H3'2 111.1
H3'1 C3' H3'2 109.1
C3' C4' C7' 102.67(14)
C3' C4' C5' 106.87(15)
C7' C4' C5' 103.31(14)
C3' C4' H4' 114.2
C7' C4' H4' 114.2
C5' C4' H4' 114.2
C4' C5' C6' 102.58(13)
C4' C5' H5'1 111.3
C6' C5' H5'1 111.3
C4' C5' H5'2 111.3
C6' C5' H5'2 111.3
H5'1 C5' H5'2 109.2
C1' C6' C5' 103.51(13)
C1' C6' H6'1 111.1
C5' C6' H6'1 111.1
C1' C6' H6'2 111.1
C5' C6' H6'2 111.1
H6'1 C6' H6'2 109.0
C8' C7' C9' 107.64(17)
C8' C7' C4' 113.91(16)
C9' C7' C4' 113.12(15)
C8' C7' C1' 114.91(15)
C9' C7' C1' 113.89(15)
C4' C7' C1' 93.06(13)
C7' C8' H8'1 109.5
C7' C8' H8'2 109.5
H8'1 C8' H8'2 109.5
C7' C8' H8'3 109.5
H8'1 C8' H8'3 109.5
H8'2 C8' H8'3 109.5
C7' C9' H9'1 109.5
C7' C9' H9'2 109.5
H9'1 C9' H9'2 109.5
C7' C9' H9'3 109.5
H9'1 C9' H9'3 109.5
H9'2 C9' H9'3 109.5
C1' C10' S1 111.24(11)
C1' C10' H10A 109.4
S1 C10' H10A 109.4
C1' C10' H10B 109.4
S1 C10' H10B 109.4
H10A C10' H10B 108.0

loop_
_geom_bond_atom_site_label_1
_geom_bond_atom_site_label_2
_geom_bond_distance
S1 O2 1.5151(13)
S1 C10 1.7879(17)
S1 C10' 1.8156(16)
N2 C1 1.396(2)
N2 C3 1.397(2)
N2 C13 1.442(2)
O1 C1 1.208(2)
O3 C3 1.206(2)
O4 C2' 1.428(2)
O4 HO4 0.85(3)
O5 C7 1.3695(19)
O5 C12 1.426(2)
C1 C11A 1.509(3)
C3 C3A 1.518(2)
C3A C11A 1.537(2)
C3A C3B 1.552(2)
C3A H3A 1.0000
C3B C4 1.526(2)
C3B C9B 1.527(2)
C3B H3B 1.0000
C4 C5 1.527(2)
C4 H4A 0.9900
C4 H4B 0.9900
C5 C5A 1.505(2)
C5 H5A 0.9900
C5 H5B 0.9900
C5A C6 1.392(2)
C5A C9A 1.408(2)
C6 C7 1.384(3)
C6 H6 0.9500
C7 C8 1.394(2)
C8 C9 1.387(2)
C8 H8 0.9500
C9 C9A 1.395(2)
C9 H9 0.9500
C9A C9B 1.477(2)
C9B C10 1.353(2)
C10 C11 1.502(2)
C11 C11A 1.529(2)
C11 H11A 0.9900
C11 H11B 0.9900
C11A H11C 1.0000
C12 H12A 0.9800
C12 H12B 0.9800
C12 H12C 0.9800
C13 C14 1.377(3)
C13 C18 1.391(2)
C14 C15 1.390(3)
C14 H14 0.9500
C15 C16 1.386(3)
C15 H15 0.9500
C16 C17 1.381(3)
C16 H16 0.9500
C17 C18 1.388(3)
C17 H17 0.9500
C18 H18 0.9500
C1' C10' 1.519(2)
C1' C6' 1.543(2)
C1' C2' 1.556(3)
C1' C7' 1.564(2)
C2' C3' 1.552(2)
C2' H2' 1.0000
C3' C4' 1.537(3)
C3' H3'1 0.9900
C3' H3'2 0.9900
C4' C7' 1.541(2)
C4' C5' 1.543(2)
C4' H4' 1.0000
C5' C6' 1.556(2)
C5' H5'1 0.9900
C5' H5'2 0.9900
C6' H6'1 0.9900
C6' H6'2 0.9900
C7' C8' 1.529(3)
C7' C9' 1.534(3)
C8' H8'1 0.9800
C8' H8'2 0.9800
C8' H8'3 0.9800
C9' H9'1 0.9800
C9' H9'2 0.9800
C9' H9'3 0.9800
C10' H10A 0.9900
C10' H10B 0.9900

loop_
_geom_hbond_atom_site_label_D
_geom_hbond_atom_site_label_H
_geom_hbond_atom_site_label_A
_geom_hbond_distance_DH
_geom_hbond_distance_HA
_geom_hbond_distance_DA
_geom_hbond_angle_DHA
_geom_hbond_publ_flag
O4 HO4 O2 0.85(3) 1.97(3) 2.7847(19) 161(2) y
C11A H11C Ct(Ph) 1.00 2.81 3.6450(10) 142 y

loop_
_geom_torsion_atom_site_label_1
_geom_torsion_atom_site_label_2
_geom_torsion_atom_site_label_3
_geom_torsion_atom_site_label_4
_geom_torsion
C3 N2 C1 O1 -175.54(17)
C13 N2 C1 O1 12.7(3)
C3 N2 C1 C11A 6.54(18)
C13 N2 C1 C11A -165.26(15)
C1 N2 C3 O3 -179.26(16)
C13 N2 C3 O3 -7.3(3)
C1 N2 C3 C3A 0.23(19)
C13 N2 C3 C3A 172.19(14)
O3 C3 C3A C11A 172.82(17)
N2 C3 C3A C11A -6.65(18)
O3 C3 C3A C3B -63.9(2)
N2 C3 C3A C3B 116.67(16)
C3 C3A C3B C4 50.4(2)
C11A C3A C3B C4 169.37(14)
C3 C3A C3B C9B -80.78(18)
C11A C3A C3B C9B 38.17(19)
C9B C3B C4 C5 -45.98(19)
C3A C3B C4 C5 -176.70(14)
C3B C4 C5 C5A 62.43(18)
C4 C5 C5A C6 143.70(15)
C4 C5 C5A C9A -36.8(2)
C9A C5A C6 C7 0.5(2)
C5 C5A C6 C7 -179.98(15)
C12 O5 C7 C6 -171.10(15)
C12 O5 C7 C8 7.1(2)
C5A C6 C7 O5 -178.65(14)
C5A C6 C7 C8 3.0(2)
O5 C7 C8 C9 179.66(14)
C6 C7 C8 C9 -2.2(2)
C7 C8 C9 C9A -2.3(2)
C8 C9 C9A C5A 5.8(2)
C8 C9 C9A C9B -172.02(14)
C6 C5A C9A C9 -4.8(2)
C5 C5A C9A C9 175.66(15)
C6 C5A C9A C9B 173.03(14)
C5 C5A C9A C9B -6.5(2)
C9 C9A C9B C10 29.3(2)
C5A C9A C9B C10 -148.51(17)
C9 C9A C9B C3B -158.17(15)
C5A C9A C9B C3B 24.0(2)
C4 C3B C9B C10 177.05(14)
C3A C3B C9B C10 -51.26(19)
C4 C3B C9B C9A 3.7(2)
C3A C3B C9B C9A 135.43(15)
C9A C9B C10 C11 -175.47(15)
C3B C9B C10 C11 11.8(2)
C9A C9B C10 S1 10.6(2)
C3B C9B C10 S1 -162.16(12)
O2 S1 C10 C9B -111.63(14)
C10' S1 C10 C9B 139.08(14)
O2 S1 C10 C11 74.32(14)
C10' S1 C10 C11 -34.97(15)
C9B C10 C11 C11A 37.0(2)
S1 C10 C11 C11A -148.90(13)
O1 C1 C11A C11 45.6(2)
N2 C1 C11A C11 -136.53(14)
O1 C1 C11A C3A 171.81(17)
N2 C1 C11A C3A -10.36(17)
C10 C11 C11A C1 73.88(19)
C10 C11 C11A C3A -46.8(2)
C3 C3A C11A C1 10.09(17)
C3B C3A C11A C1 -115.05(15)
C3 C3A C11A C11 134.44(16)
C3B C3A C11A C11 9.3(2)
C1 N2 C13 C14 -66.1(2)
C3 N2 C13 C14 122.91(18)
C1 N2 C13 C18 113.06(19)
C3 N2 C13 C18 -58.0(2)
C18 C13 C14 C15 1.3(2)
N2 C13 C14 C15 -179.61(16)
C13 C14 C15 C16 0.1(3)
C14 C15 C16 C17 -1.2(3)
C15 C16 C17 C18 0.9(3)
C16 C17 C18 C13 0.4(3)
C14 C13 C18 C17 -1.6(3)
N2 C13 C18 C17 179.29(15)
C10' C1' C2' O4 -37.7(2)
C6' C1' C2' O4 -164.56(14)
C7' C1' C2' O4 89.37(16)
C10' C1' C2' C3' -157.47(14)
C6' C1' C2' C3' 75.70(15)
C7' C1' C2' C3' -30.38(17)
O4 C2' C3' C4' -128.89(15)
C1' C2' C3' C4' -5.09(18)
C2' C3' C4' C7' 39.58(17)
C2' C3' C4' C5' -68.77(17)
C3' C4' C5' C6' 73.14(18)
C7' C4' C5' C6' -34.75(19)
C10' C1' C6' C5' 161.04(15)
C2' C1' C6' C5' -71.19(17)
C7' C1' C6' C5' 36.08(18)
C4' C5' C6' C1' -1.26(19)
C3' C4' C7' C8' 63.04(18)
C5' C4' C7' C8' 174.07(16)
C3' C4' C7' C9' -173.62(15)
C5' C4' C7' C9' -62.58(18)
C3' C4' C7' C1' -55.98(15)
C5' C4' C7' C1' 55.05(16)
C10' C1' C7' C8' 62.0(2)
C6' C1' C7' C8' -173.41(17)
C2' C1' C7' C8' -65.73(19)
C10' C1' C7' C9' -62.9(2)
C6' C1' C7' C9' 61.76(18)
C2' C1' C7' C9' 169.43(16)
C10' C1' C7' C4' -179.85(14)
C6' C1' C7' C4' -55.23(15)
C2' C1' C7' C4' 52.45(15)
C6' C1' C10' S1 65.08(17)
C2' C1' C10' S1 -56.24(17)
C7' C1' C10' S1 -177.27(12)
O2 S1 C10' C1' 81.13(12)
C10 S1 C10' C1' -166.30(12)
